data_1532347
loop_
_publ_author_name
'Ulutagay-Kartin, M.'
'Etheredge, K.M.S.'
'Schimek, G.L.'
'Hwu, S.-J.'

_publ_section_title
;
 Synthesis, structure and magnetic properties of two quasi-low-dimensional
 antiferromagnets, Na Mn As O4 and beta-(Na Cu P O4)
;
_journal_name_full 'Journal of Alloys Compd.'
_journal_page_first 80
_journal_page_last 86
_journal_volume 338
_journal_year 2002
_chemical_formula_sum 'As Mn Na O4'
_chemical_name_systematic 'Na Mn (As O4)'
_space_group_IT_number 62
_symmetry_space_group_name_Hall '-P 2ac 2n'
_symmetry_space_group_name_H-M 'P n m a'
_cell_angle_alpha 90
_cell_angle_beta 90
_cell_angle_gamma 90
_cell_formula_units_Z 4
_cell_length_a 10.853
_cell_length_b 6.383
_cell_length_c 5.157
_cell_volume 357.250
_citation_journal_id_ASTM JALCEU
_cod_data_source_file Ulutagay-Kartin_JALCEU_2002_482.cif
_cod_data_source_block As1Mn1Na1O4
_cod_original_cell_volume 357.2496
_cod_original_formula_sum 'As1 Mn1 Na1 O4'
_cod_database_code 1532347

loop_
_symmetry_equiv_pos_as_xyz
x,y,z
-x+1/2,-y,z+1/2
x+1/2,-y+1/2,-z+1/2
-x,y+1/2,-z
-x,-y,-z
x-1/2,y,-z-1/2
-x-1/2,y-1/2,z-1/2
x,-y-1/2,z

loop_
_atom_site_label
_atom_site_type_symbol
_atom_site_fract_x
_atom_site_fract_y
_atom_site_fract_z
_atom_site_occupancy
_atom_site_U_iso_or_equiv
Na1 Na+1 0.5 0.5 0.5 1 0.0
O3 O-2 0.677 0.5442 0.2005 1 0.0
Mn1 Mn+2 0.2815 0.75 0.9956 1 0.0
As1 As+5 0.6045 0.75 0.0564 1 0.0
O1 O-2 0.4586 0.75 0.1697 1 0.0
O2 O-2 0.6103 0.75 0.7333 1 0.0
